data_2201031
loop_
_publ_author_name
'D\'iaz de Delgado, Graciela'
'Ram\'irez V., Belkis'
'Vel\'asquez, William'
'Rodr\'iguez, Pedro'

_publ_section_title
;
 A new polymorph of 9,10-dihydroanthracene-9,10-\a,\b-succinic acid
 anhydride
;
_journal_issue 5
_journal_name_full 'Acta Crystallographica Section E'
_journal_page_first o501
_journal_page_last o503
_journal_paper_doi 10.1107/S1600536802005767
_journal_volume 58
_journal_year 2002
_chemical_formula_iupac 'C18 H12 O3'
_chemical_formula_moiety 'C18 H12 O3'
_chemical_formula_structural 'C18 H12 O3'
_chemical_formula_sum 'C18 H12 O3'
_chemical_formula_weight 276.28
_chemical_melting_point 534.45(10)
_chemical_name_common
;
9,10-Dihydroanthracene-9,10-\a,\b-succinic acid anhydride
;
_chemical_name_systematic
;
5,6:7,8-dibenzobicyclo[2.2.2]octa-5,7-diene-2,3-dicarboxylic acid
anhydride
;
_space_group_IT_number 9
_symmetry_cell_setting monoclinic
_symmetry_space_group_name_Hall 'C -2yc'
_symmetry_space_group_name_H-M 'C 1 c 1'
_atom_sites_solution_hydrogens geom
_atom_sites_solution_primary direct
_atom_sites_solution_secondary difmap
_cell_angle_alpha 90.00
_cell_angle_beta 124.235(10)
_cell_angle_gamma 90.00
_cell_formula_units_Z 4
_cell_length_a 15.410(2)
_cell_length_b 9.4020(12)
_cell_length_c 11.0939(15)
_cell_measurement_reflns_used 1961
_cell_measurement_temperature 293(2)
_cell_measurement_theta_max 28.31
_cell_measurement_theta_min 2.69
_cell_volume 1328.8(3)
_computing_cell_refinement 'SAINT (Bruker, 1997-1998'
_computing_data_collection 'SMART (Bruker, 1997-1998)'
_computing_data_reduction SAINT
_computing_molecular_graphics 'DIAMOND (Brandenburg, 1998)'
_computing_publication_material 'SHELXL97 and PLATON (Spek, 1990)'
_computing_structure_refinement 'SHELXL97 (Sheldrick, 1997)'
_computing_structure_solution 'SHELXS97 (Sheldrick, 1997)'
_diffrn_ambient_temperature 293
_diffrn_detector_area_resol_mean 0.75
_diffrn_measured_fraction_theta_full 0.934
_diffrn_measured_fraction_theta_max 0.934
_diffrn_measurement_device_type 'Bruker SMART CCD area-detector'
_diffrn_measurement_method '\f and \w'
_diffrn_radiation_monochromator graphite
_diffrn_radiation_source 'fine-focus sealed tube'
_diffrn_radiation_type MoK\a
_diffrn_radiation_wavelength 0.71073
_diffrn_reflns_av_R_equivalents 0.0350
_diffrn_reflns_av_sigmaI/netI 0.0270
_diffrn_reflns_limit_h_max 18
_diffrn_reflns_limit_h_min -19
_diffrn_reflns_limit_k_max 12
_diffrn_reflns_limit_k_min -7
_diffrn_reflns_limit_l_max 14
_diffrn_reflns_limit_l_min -14
_diffrn_reflns_number 8380
_diffrn_reflns_reduction_process SAINT
_diffrn_reflns_theta_full 28.31
_diffrn_reflns_theta_max 28.31
_diffrn_reflns_theta_min 2.69
_diffrn_standards_decay_% none
_diffrn_standards_number 0
_exptl_absorpt_coefficient_mu 0.094
_exptl_absorpt_correction_type none
_exptl_crystal_colour colorless
_exptl_crystal_density_diffrn 1.381
_exptl_crystal_density_method 'Not Measured'
_exptl_crystal_description prism
_exptl_crystal_F_000 576
_exptl_crystal_size_max 0.6
_exptl_crystal_size_mid 0.4
_exptl_crystal_size_min 0.32
_refine_diff_density_max 0.117
_refine_diff_density_min -0.159
_refine_ls_extinction_method none
_refine_ls_goodness_of_fit_ref 1.029
_refine_ls_hydrogen_treatment constr
_refine_ls_matrix_type full
_refine_ls_number_parameters 190
_refine_ls_number_reflns 1543
_refine_ls_number_restraints 2
_refine_ls_restrained_S_all 1.028
_refine_ls_R_factor_all 0.0434
_refine_ls_R_factor_gt 0.0355
_refine_ls_shift/su_max <0.001
_refine_ls_shift/su_mean 0.000
_refine_ls_structure_factor_coef Fsqd
_refine_ls_weighting_details 'calc w = 1/[\s^2^(Fo^2^)+(0.0507P)^2^] where P = (Fo^2^+2Fc^2^)/3'
_refine_ls_weighting_scheme calc
_refine_ls_wR_factor_gt 0.0808
_refine_ls_wR_factor_ref 0.0837
_reflns_number_gt 1289
_reflns_number_total 1543
_reflns_threshold_expression I>2\s(I)
_cod_data_source_file bt6131.cif
_cod_data_source_block I
_cod_depositor_comments
;
The following automatic conversions were performed:
'_symmetry_cell_setting' value 'Monoclinic' changed to 'monoclinic'
according to '/home/saulius/struct/CIF-dictionaries/cif_core.dic'
dictionary named 'cif_core.dic' version 2.4.1 from 2010-06-29.

Automatic conversion script
Id: cif_fix_enum 1527 2010-12-29 10:47:43Z saulius 

The following automatic conversions were performed:

'_chemical_melting_point' value '261.3(1)\%' was changed to
'534.45(10)' - it was converted from degrees Celsius(C) to
Kelvins(K).

Automatic conversion script
Id: cif_fix_values 1646 2011-03-28 12:23:43Z adriana 

The following automatic conversions were performed:

'_chemical_melting_point' value '261.3(1)\%' was changed to
'534.45(10)' - it was converted from degrees Celsius(C) to
Kelvins(K).

'_symmetry_cell_setting' value 'Monoclinic' changed to
'monoclinic' according to
/home/saulius/struct/CIF-dictionaries/cif_core.dic dictionary named
'cif_core.dic' version 2.4.1 from 2010-06-29.

Automatic conversion script
Id: cif_fix_values 1715 2011-07-08 13:25:40Z adriana 
;
_cod_original_sg_symbol_H-M 'C c'
_cod_database_code 2201031
_cod_database_fobs_code 2201031

loop_
_symmetry_equiv_pos_as_xyz
x,y,z
x,-y,1/2+z
1/2+x,1/2+y,z
1/2+x,1/2-y,1/2+z

loop_
_atom_site_aniso_label
_atom_site_aniso_U_11
_atom_site_aniso_U_22
_atom_site_aniso_U_33
_atom_site_aniso_U_12
_atom_site_aniso_U_13
_atom_site_aniso_U_23
O1 0.0800(13) 0.0934(15) 0.0498(10) 0.0190(11) 0.0177(10) 0.0147(10)
O2 0.0925(14) 0.0524(11) 0.0678(11) 0.0178(9) 0.0479(11) 0.0179(8)
O3 0.130(2) 0.0477(11) 0.1142(17) -0.0140(11) 0.0707(16) -0.0004(11)
C1 0.0703(16) 0.0626(16) 0.0434(12) 0.0130(12) 0.0347(13) 0.0105(10)
C2 0.0875(19) 0.0466(14) 0.0715(17) -0.0001(13) 0.0560(16) 0.0044(12)
C3 0.0536(11) 0.0447(11) 0.0366(9) 0.0073(10) 0.0279(9) 0.0003(9)
C4 0.0526(12) 0.0453(11) 0.0497(12) -0.0003(9) 0.0347(10) 0.0010(9)
C5 0.0443(10) 0.0359(10) 0.0355(9) -0.0015(8) 0.0196(8) -0.0023(8)
C6 0.0427(10) 0.0460(12) 0.0397(10) -0.0072(8) 0.0226(9) -0.0069(8)
C7 0.0445(10) 0.0384(10) 0.0375(10) 0.0033(8) 0.0248(9) 0.0046(8)
C8 0.0459(12) 0.0535(13) 0.0504(12) 0.0005(9) 0.0268(10) 0.0038(10)
C9 0.0562(13) 0.0707(16) 0.0650(14) 0.0140(12) 0.0432(12) 0.0104(13)
C10 0.0754(17) 0.0605(15) 0.0610(15) 0.0125(12) 0.0500(14) -0.0015(11)
C11 0.0677(15) 0.0497(13) 0.0472(12) -0.0026(10) 0.0372(12) -0.0065(10)
C12 0.0455(11) 0.0428(10) 0.0371(10) -0.0003(8) 0.0261(9) -0.0004(8)
C13 0.0442(10) 0.0536(12) 0.0383(9) 0.0042(9) 0.0266(9) 0.0024(9)
C14 0.0444(12) 0.0843(18) 0.0382(11) 0.0133(11) 0.0231(10) 0.0045(11)
C15 0.0684(16) 0.0870(19) 0.0488(13) 0.0391(14) 0.0386(13) 0.0258(13)
C16 0.0810(18) 0.0569(15) 0.0664(15) 0.0268(13) 0.0515(15) 0.0199(13)
C17 0.0674(14) 0.0434(12) 0.0584(13) 0.0092(11) 0.0427(12) 0.0053(11)
C18 0.0479(11) 0.0445(11) 0.0405(10) 0.0057(9) 0.0296(9) 0.0036(9)

loop_
_atom_site_label
_atom_site_fract_x
_atom_site_fract_y
_atom_site_fract_z
_atom_site_U_iso_or_equiv
_atom_site_thermal_displace_type
_atom_site_calc_flag
_atom_site_refinement_flags
_atom_site_occupancy
_atom_site_type_symbol
O1 0.39685(17) 0.8228(2) 0.6917(2) 0.0847(7) Uani . . 1.000 O
O2 0.27881(16) 0.66074(19) 0.5445(2) 0.0694(7) Uani . . 1.000 O
O3 0.1388(2) 0.5462(2) 0.3630(3) 0.0962(9) Uani . . 1.000 O
C1 0.3132(2) 0.7995(3) 0.5837(3) 0.0573(9) Uani . . 1.000 C
C2 0.1805(2) 0.6570(3) 0.4147(3) 0.0623(10) Uani . . 1.000 C
C3 0.23194(17) 0.9012(2) 0.4725(2) 0.0436(6) Uani . . 1.000 C
C4 0.14307(17) 0.8055(2) 0.3580(2) 0.0459(7) Uani . . 1.000 C
C5 0.27666(15) 0.9919(2) 0.4012(2) 0.0401(6) Uani . . 1.000 C
C6 0.12639(15) 0.8282(2) 0.2075(2) 0.0431(6) Uani . . 1.000 C
C7 0.31173(15) 0.8876(2) 0.33241(19) 0.0392(6) Uani . . 1.000 C
C8 0.41146(17) 0.8754(3) 0.3617(2) 0.0501(7) Uani . . 1.000 C
C9 0.43059(19) 0.7741(3) 0.2895(3) 0.0590(8) Uani . . 1.000 C
C10 0.3514(2) 0.6849(3) 0.1888(3) 0.0593(9) Uani . . 1.000 C
C11 0.25095(19) 0.6967(3) 0.1576(2) 0.0522(8) Uani . . 1.000 C
C12 0.23125(15) 0.7989(2) 0.2291(2) 0.0402(6) Uani . . 1.000 C
C13 0.10372(15) 0.9854(2) 0.1736(2) 0.0435(6) Uani . . 1.000 C
C14 0.01505(17) 1.0439(3) 0.0520(2) 0.0557(8) Uani . . 1.000 C
C15 0.0080(2) 1.1911(3) 0.0349(3) 0.0650(9) Uani . . 1.000 C
C16 0.0876(2) 1.2770(3) 0.1383(3) 0.0626(9) Uani . . 1.000 C
C17 0.1758(2) 1.2195(2) 0.2607(3) 0.0524(8) Uani . . 1.000 C
C18 0.18434(15) 1.0732(2) 0.2781(2) 0.0417(6) Uani . . 1.000 C
H3 0.20670 0.96340 0.51750 0.0520 Uiso calc R 1.000 H
H4 0.07810 0.82590 0.35130 0.0550 Uiso calc R 1.000 H
H5 0.33360 1.05500 0.47160 0.0480 Uiso calc R 1.000 H
H6 0.07010 0.76820 0.13130 0.0520 Uiso calc R 1.000 H
H8 0.46510 0.93500 0.42960 0.0600 Uiso calc R 1.000 H
H9 0.49740 0.76580 0.30870 0.0710 Uiso calc R 1.000 H
H10 0.36540 0.61650 0.14140 0.0710 Uiso calc R 1.000 H
H11 0.19760 0.63670 0.08970 0.0630 Uiso calc R 1.000 H
H14 -0.03910 0.98570 -0.01730 0.0670 Uiso calc R 1.000 H
H15 -0.05090 1.23150 -0.04700 0.0780 Uiso calc R 1.000 H
H16 0.08190 1.37520 0.12570 0.0750 Uiso calc R 1.000 H
H17 0.22890 1.27850 0.33080 0.0630 Uiso calc R 1.000 H

loop_
_atom_type_symbol
_atom_type_description
_atom_type_scat_dispersion_real
_atom_type_scat_dispersion_imag
_atom_type_scat_source
O O 0.0106 0.0060 'International Tables Vol C Tables 4.2.6.8 and 6.1.1.4'
H H 0.0000 0.0000 'International Tables Vol C Tables 4.2.6.8 and 6.1.1.4'
C C 0.0033 0.0016 'International Tables Vol C Tables 4.2.6.8 and 6.1.1.4'

loop_
_geom_angle_atom_site_label_1
_geom_angle_atom_site_label_2
_geom_angle_atom_site_label_3
_geom_angle
_geom_angle_publ_flag
C1 O2 C2 110.6(2) yes
O1 C1 O2 119.9(3) yes
O1 C1 C3 129.8(3) yes
O2 C1 C3 110.3(2) yes
O2 C2 O3 120.2(3) yes
O2 C2 C4 110.4(2) yes
O3 C2 C4 129.4(3) yes
C1 C3 C4 104.49(17) yes
C1 C3 C5 111.2(2) yes
C4 C3 C5 110.14(16) yes
C2 C4 C3 104.17(18) yes
C2 C4 C6 111.64(19) yes
C3 C4 C6 109.93(19) yes
C3 C5 C7 106.58(16) yes
C3 C5 C18 105.9(2) yes
C7 C5 C18 107.03(15) yes
C4 C6 C12 106.69(17) yes
C4 C6 C13 106.02(16) yes
C12 C6 C13 106.98(19) yes
C5 C7 C8 126.72(19) yes
C5 C7 C12 113.3(2) yes
C8 C7 C12 119.9(2) yes
C7 C8 C9 119.5(2) yes
C8 C9 C10 120.6(3) yes
C9 C10 C11 120.5(3) yes
C10 C11 C12 119.1(2) yes
C6 C12 C7 113.33(18) yes
C6 C12 C11 126.3(2) yes
C7 C12 C11 120.4(2) yes
C6 C13 C14 126.3(2) yes
C6 C13 C18 113.40(17) yes
C14 C13 C18 120.26(19) yes
C13 C14 C15 119.1(2) yes
C14 C15 C16 120.4(3) yes
C15 C16 C17 120.9(3) yes
C16 C17 C18 119.3(2) yes
C5 C18 C13 113.37(16) yes
C5 C18 C17 126.5(2) yes
C13 C18 C17 120.1(2) yes
C1 C3 H3 110.31 no
C4 C3 H3 110.32 no
C5 C3 H3 110.28 no
C2 C4 H4 110.35 no
C3 C4 H4 110.29 no
C6 C4 H4 110.31 no
C3 C5 H5 112.27 no
C7 C5 H5 112.31 no
C18 C5 H5 112.29 no
C4 C6 H6 112.26 no
C12 C6 H6 112.23 no
C13 C6 H6 112.24 no
C7 C8 H8 120.24 no
C9 C8 H8 120.26 no
C8 C9 H9 119.73 no
C10 C9 H9 119.67 no
C9 C10 H10 119.81 no
C11 C10 H10 119.70 no
C10 C11 H11 120.49 no
C12 C11 H11 120.42 no
C13 C14 H14 120.44 no
C15 C14 H14 120.47 no
C14 C15 H15 119.81 no
C16 C15 H15 119.82 no
C15 C16 H16 119.54 no
C17 C16 H16 119.58 no
C16 C17 H17 120.31 no
C18 C17 H17 120.37 no

loop_
_geom_bond_atom_site_label_1
_geom_bond_atom_site_label_2
_geom_bond_site_symmetry_1
_geom_bond_site_symmetry_2
_geom_bond_distance
_geom_bond_publ_flag
O1 C1 . . 1.186(4) yes
O2 C1 . . 1.383(3) yes
O2 C2 . . 1.384(4) yes
O3 C2 . . 1.188(4) yes
C1 C3 . . 1.505(4) yes
C2 C4 . . 1.506(3) yes
C3 C4 . . 1.530(3) yes
C3 C5 . . 1.562(3) yes
C4 C6 . . 1.554(3) yes
C5 C7 . . 1.517(3) yes
C5 C18 . . 1.512(3) yes
C6 C12 . . 1.519(4) yes
C6 C13 . . 1.517(3) yes
C7 C8 . . 1.385(4) yes
C7 C12 . . 1.396(3) yes
C8 C9 . . 1.379(4) yes
C9 C10 . . 1.381(4) yes
C10 C11 . . 1.388(5) yes
C11 C12 . . 1.384(3) yes
C13 C14 . . 1.384(3) yes
C13 C18 . . 1.396(3) yes
C14 C15 . . 1.393(4) yes
C15 C16 . . 1.375(4) yes
C16 C17 . . 1.381(4) yes
C17 C18 . . 1.385(3) yes
C3 H3 . . 0.9803 no
C4 H4 . . 0.9803 no
C5 H5 . . 0.9802 no
C6 H6 . . 0.9799 no
C8 H8 . . 0.9296 no
C9 H9 . . 0.9299 no
C10 H10 . . 0.9297 no
C11 H11 . . 0.9299 no
C14 H14 . . 0.9300 no
C15 H15 . . 0.9304 no
C16 H16 . . 0.9305 no
C17 H17 . . 0.9306 no

loop_
_geom_contact_atom_site_label_1
_geom_contact_atom_site_label_2
_geom_contact_distance
_geom_contact_site_symmetry_2
_geom_contact_publ_flag
O1 C8 3.344(3) 2_575 no
O1 C15 3.410(3) 3_546 no
O1 C4 3.373(4) 4_565 no
O2 C7 3.418(3) . no
O2 C12 3.403(3) . no
O3 C16 3.321(4) 1_545 no
O1 H4 2.7067 4_565 no
O1 H15 2.6762 3_546 no
O2 H10 2.8490 2_565 no
O3 H16 2.7725 1_545 no
O3 H11 2.7458 2_565 no
C1 C12 3.388(3) . no
C2 C7 3.421(4) . no
C2 C11 3.597(4) . no
C2 C16 3.547(5) 2_575 no
C4 C15 3.575(4) 2_575 no
C4 O1 3.373(4) 4_464 no
C7 O2 3.418(3) . no
C7 C2 3.421(4) . no
C8 O1 3.344(3) 2_574 no
C11 C2 3.597(4) . no
C12 C1 3.388(3) . no
C12 O2 3.403(3) . no
C15 C4 3.575(4) 2_574 no
C15 O1 3.410(3) 3_454 no
C16 C2 3.547(5) 2_574 no
C16 O3 3.321(4) 1_565 no
C8 H6 2.9185 4_565 no
C13 H3 2.9734 2_574 no
C14 H10 3.0563 3_455 no
C15 H4 2.7959 2_574 no
C16 H9 2.9109 3_455 no
H3 C13 2.9734 2_575 no
H4 C15 2.7959 2_575 no
H4 O1 2.7067 4_464 no
H5 H8 2.5805 . no
H5 H17 2.5735 . no
H6 H11 2.5734 . no
H6 H14 2.5710 . no
H6 C8 2.9185 4_464 no
H8 H5 2.5805 . no
H8 H16 2.5983 4_575 no
H9 C16 2.9109 3_545 no
H10 O2 2.8490 2_564 no
H10 C14 3.0563 3_545 no
H11 H6 2.5734 . no
H11 O3 2.7458 2_564 no
H14 H6 2.5710 . no
H15 O1 2.6762 3_454 no
H16 O3 2.7725 1_565 no
H16 H8 2.5983 4_474 no
H17 H5 2.5735 . no

loop_
_geom_torsion_atom_site_label_1
_geom_torsion_atom_site_label_2
_geom_torsion_atom_site_label_3
_geom_torsion_atom_site_label_4
_geom_torsion
_geom_torsion_publ_flag
C2 O2 C1 O1 -179.1(3) no
C2 O2 C1 C3 0.3(4) no
C1 O2 C2 O3 179.1(3) no
C1 O2 C2 C4 0.2(4) no
O1 C1 C3 C4 178.7(4) no
O1 C1 C3 C5 59.9(4) no
O2 C1 C3 C4 -0.7(3) no
O2 C1 C3 C5 -119.5(2) no
O2 C2 C4 C3 -0.6(3) no
O2 C2 C4 C6 117.9(3) no
O3 C2 C4 C3 -179.4(4) no
O3 C2 C4 C6 -60.8(5) no
C1 C3 C4 C2 0.8(3) no
C1 C3 C4 C6 -119.0(2) no
C5 C3 C4 C2 120.3(2) no
C5 C3 C4 C6 0.5(3) no
C1 C3 C5 C7 58.3(2) no
C1 C3 C5 C18 172.10(17) no
C4 C3 C5 C7 -57.0(2) no
C4 C3 C5 C18 56.8(2) no
C2 C4 C6 C12 -58.7(3) no
C2 C4 C6 C13 -172.4(2) no
C3 C4 C6 C12 56.4(2) no
C3 C4 C6 C13 -57.3(2) no
C3 C5 C7 C8 -122.5(2) no
C3 C5 C7 C12 58.1(2) no
C18 C5 C7 C8 124.5(2) no
C18 C5 C7 C12 -54.9(2) no
C3 C5 C18 C13 -59.3(2) no
C3 C5 C18 C17 122.5(3) no
C7 C5 C18 C13 54.2(3) no
C7 C5 C18 C17 -124.1(3) no
C4 C6 C12 C7 -59.4(2) no
C4 C6 C12 C11 120.6(2) no
C13 C6 C12 C7 53.7(2) no
C13 C6 C12 C11 -126.3(2) no
C4 C6 C13 C14 -122.3(3) no
C4 C6 C13 C18 59.1(3) no
C12 C6 C13 C14 124.1(3) no
C12 C6 C13 C18 -54.4(2) no
C5 C7 C8 C9 179.8(2) no
C12 C7 C8 C9 -0.8(3) no
C5 C7 C12 C6 0.8(2) no
C5 C7 C12 C11 -179.30(18) no
C8 C7 C12 C6 -178.68(18) no
C8 C7 C12 C11 1.3(3) no
C7 C8 C9 C10 -0.1(4) no
C8 C9 C10 C11 0.6(4) no
C9 C10 C11 C12 -0.2(4) no
C10 C11 C12 C6 179.2(2) no
C10 C11 C12 C7 -0.8(3) no
C6 C13 C14 C15 -177.8(3) no
C18 C13 C14 C15 0.6(4) no
C6 C13 C18 C5 0.4(3) no
C6 C13 C18 C17 178.8(2) no
C14 C13 C18 C5 -178.2(2) no
C14 C13 C18 C17 0.2(4) no
C13 C14 C15 C16 -0.7(5) no
C14 C15 C16 C17 0.0(5) no
C15 C16 C17 C18 0.8(5) no
C16 C17 C18 C5 177.3(3) no
C16 C17 C18 C13 -0.9(4) no

loop_
_cod_related_entry_id
_cod_related_entry_database
_cod_related_entry_code
1 ChemSpider 122121
